data_1519550
loop_
_publ_author_name
'Croft, Anna K.'
'Foley, Mark K.'
'Horton, Peter N.'
'Hursthouse, Michael B.'

_publ_section_title
;
 3,6-dibenzyl-1,4-dimethylpiperazine-2,5-dione
;
_journal_name_full 'Crystal Structure Report Archive'
_journal_page_first 877
_journal_year 2003
_chemical_formula_moiety 'C20 H22 N2 O2'
_chemical_formula_sum 'C20 H22 N2 O2'
_chemical_formula_weight 322.40
_space_group_IT_number 14
_symmetry_cell_setting monoclinic
_symmetry_space_group_name_Hall '-P 2ybc'
_symmetry_space_group_name_H-M 'P 1 21/c 1'
_atom_sites_solution_hydrogens geom
_atom_sites_solution_primary direct
_atom_sites_solution_secondary difmap
_cell_angle_alpha 90.00
_cell_angle_beta 100.254(4)
_cell_angle_gamma 90.00
_cell_formula_units_Z 4
_cell_length_a 15.2187(13)
_cell_length_b 14.3684(10)
_cell_length_c 7.6880(6)
_cell_measurement_reflns_used 3787
_cell_measurement_temperature 120(2)
_cell_measurement_theta_max 27.485
_cell_measurement_theta_min 2.910
_cell_volume 1654.3(2)
_computing_cell_refinement ' DENZO (Otwinowski & Minor, 1997) and COLLECT (Hooft, 1998)'
_computing_data_collection ' DENZO (Otwinowski and Minor, 1997)'
_computing_data_reduction ' DENZO (Otwinowski & Minor, 1997) and COLLECT (Hooft, 1998)'
_computing_molecular_graphics 'PLATON (Spek, 1990)'
_computing_structure_refinement 'SHELXL-97 (Sheldrick, 1997b)'
_computing_structure_solution 'SHELXS-97 (Sheldrick, 1997a)'
_diffrn_ambient_temperature 120(2)
_diffrn_detector_area_resol_mean 9.091
_diffrn_measured_fraction_theta_full 0.991
_diffrn_measured_fraction_theta_max 0.991
_diffrn_measurement_device_type 'Nonius KappaCCD Area Detector'
_diffrn_measurement_method '\f and \w scans to fill Ewald Sphere'
_diffrn_radiation_monochromator graphite
_diffrn_radiation_source 'Nonius FR591 rotating anode'
_diffrn_radiation_type MoK\a
_diffrn_radiation_wavelength 0.71073
_diffrn_reflns_av_R_equivalents 0.0981
_diffrn_reflns_av_sigmaI/netI 0.0936
_diffrn_reflns_limit_h_max 19
_diffrn_reflns_limit_h_min -16
_diffrn_reflns_limit_k_max 18
_diffrn_reflns_limit_k_min -18
_diffrn_reflns_limit_l_max 9
_diffrn_reflns_limit_l_min -9
_diffrn_reflns_number 19071
_diffrn_reflns_theta_full 27.50
_diffrn_reflns_theta_max 27.50
_diffrn_reflns_theta_min 3.04
_exptl_absorpt_coefficient_mu 0.084
_exptl_absorpt_correction_T_max 0.9966
_exptl_absorpt_correction_T_min 0.9768
_exptl_absorpt_correction_type multi-scan
_exptl_absorpt_process_details 'SORTAV Blessing (1997)'
_exptl_crystal_colour Colourless
_exptl_crystal_density_diffrn 1.294
_exptl_crystal_density_method 'not measured'
_exptl_crystal_description Plate
_exptl_crystal_F_000 688
_exptl_crystal_size_max 0.28
_exptl_crystal_size_mid 0.22
_exptl_crystal_size_min 0.04
_refine_diff_density_max 0.193
_refine_diff_density_min -0.227
_refine_diff_density_rms 0.051
_refine_ls_extinction_coef 0.028(3)
_refine_ls_extinction_expression Fc^*^=kFc[1+0.001xFc^2^\l^3^/sin(2\q)]^-1/4^
_refine_ls_extinction_method SHELXL
_refine_ls_goodness_of_fit_ref 0.991
_refine_ls_hydrogen_treatment constr
_refine_ls_matrix_type full
_refine_ls_number_parameters 220
_refine_ls_number_reflns 3763
_refine_ls_number_restraints 0
_refine_ls_restrained_S_all 0.991
_refine_ls_R_factor_all 0.1231
_refine_ls_R_factor_gt 0.0519
_refine_ls_shift/su_max 0.000
_refine_ls_shift/su_mean 0.000
_refine_ls_structure_factor_coef Fsqd
_refine_ls_weighting_details 'calc w=1/[\s^2^(Fo^2^)+(0.0516P)^2^+0.0000P] where P=(Fo^2^+2Fc^2^)/3'
_refine_ls_weighting_scheme calc
_refine_ls_wR_factor_gt 0.0974
_refine_ls_wR_factor_ref 0.1187
_reflns_number_gt 2098
_reflns_number_total 3763
_reflns_threshold_expression >2sigma(I)
_cod_data_source_file eCrystal-877.cif
_cod_data_source_block s93
_cod_depositor_comments
;
Citation :
Croft, Anna K. and Foley, Mark K. and Horton, Peter N. and 
Hursthouse, Michael B. (2003) 
University of Southampton, Crystal Structure Report Archive. 
(doi:10.5258/ecrystals/877)

More at:
http://ecrystals.chem.soton.ac.uk/877/

The following automatic conversions were performed:

'_symmetry_cell_setting' value 'Monoclinic' changed to 'monoclinic'
according to the built-in table from CIF Core dictionary named
'cif_core.dic' version 2.4.1 from 2010-06-29.

Automatic conversion script
Id: cif_fix_values 3271 2015-04-21 07:52:19Z andrius 
;
_cod_original_sg_symbol_H-M P2(1)/c
_cod_database_code 1519550

loop_
_symmetry_equiv_pos_as_xyz
'x, y, z'
'-x, y+1/2, -z+1/2'
'-x, -y, -z'
'x, -y-1/2, z-1/2'

loop_
_atom_site_label
_atom_site_type_symbol
_atom_site_fract_x
_atom_site_fract_y
_atom_site_fract_z
_atom_site_U_iso_or_equiv
_atom_site_adp_type
_atom_site_occupancy
_atom_site_symmetry_multiplicity
_atom_site_calc_flag
_atom_site_refinement_flags
_atom_site_disorder_assembly
_atom_site_disorder_group
C1 C 0.38374(13) 0.46759(13) 0.1378(2) 0.0281(5) Uani 1 1 d . . .
C2 C 0.42427(13) 0.56338(13) 0.1431(2) 0.0266(5) Uani 1 1 d . . .
H2 H 0.4830 0.5566 0.1031 0.032 Uiso 1 1 calc R . .
C3 C 0.40734(13) 0.57673(13) 0.4563(2) 0.0257(4) Uani 1 1 d . . .
C4 C 0.34643(13) 0.49225(12) 0.4352(2) 0.0251(4) Uani 1 1 d . . .
H4 H 0.3685 0.4505 0.5377 0.030 Uiso 1 1 calc R . .
C5 C 0.30773(15) 0.34574(13) 0.2627(3) 0.0338(5) Uani 1 1 d . . .
H5A H 0.2450 0.3511 0.2056 0.051 Uiso 1 1 calc R . .
H5B H 0.3112 0.3196 0.3814 0.051 Uiso 1 1 calc R . .
H5C H 0.3392 0.3048 0.1924 0.051 Uiso 1 1 calc R . .
C6 C 0.50332(13) 0.68536(13) 0.3368(3) 0.0288(5) Uani 1 1 d . . .
H6A H 0.4706 0.7405 0.2857 0.043 Uiso 1 1 calc R . .
H6B H 0.5530 0.6729 0.2746 0.043 Uiso 1 1 calc R . .
H6C H 0.5267 0.6964 0.4623 0.043 Uiso 1 1 calc R . .
C7 C 0.36585(13) 0.62733(14) 0.0067(2) 0.0316(5) Uani 1 1 d . . .
H7A H 0.3936 0.6898 0.0123 0.038 Uiso 1 1 calc R . .
H7B H 0.3656 0.6022 -0.1132 0.038 Uiso 1 1 calc R . .
C8 C 0.27073(13) 0.63734(13) 0.0339(2) 0.0268(5) Uani 1 1 d . . .
C9 C 0.24481(14) 0.70864(13) 0.1352(2) 0.0309(5) Uani 1 1 d . . .
H9 H 0.2875 0.7535 0.1867 0.037 Uiso 1 1 calc R . .
C10 C 0.15761(15) 0.71549(14) 0.1624(3) 0.0348(5) Uani 1 1 d . . .
H10 H 0.1412 0.7643 0.2335 0.042 Uiso 1 1 calc R . .
C11 C 0.09437(14) 0.65170(14) 0.0866(3) 0.0343(5) Uani 1 1 d . . .
H11 H 0.0343 0.6569 0.1041 0.041 Uiso 1 1 calc R . .
C12 C 0.11911(14) 0.58034(14) -0.0149(3) 0.0333(5) Uani 1 1 d . . .
H12 H 0.0760 0.5360 -0.0669 0.040 Uiso 1 1 calc R . .
C13 C 0.20644(14) 0.57319(13) -0.0412(2) 0.0298(5) Uani 1 1 d . . .
H13 H 0.2228 0.5239 -0.1114 0.036 Uiso 1 1 calc R . .
C14 C 0.25151(13) 0.52274(13) 0.4546(2) 0.0285(5) Uani 1 1 d . . .
H14A H 0.2570 0.5724 0.5452 0.034 Uiso 1 1 calc R . .
H14B H 0.2223 0.5506 0.3411 0.034 Uiso 1 1 calc R . .
C15 C 0.19039(13) 0.44819(12) 0.5045(2) 0.0261(4) Uani 1 1 d . . .
C16 C 0.21552(13) 0.39332(13) 0.6546(2) 0.0277(5) Uani 1 1 d . . .
H16 H 0.2739 0.3993 0.7225 0.033 Uiso 1 1 calc R . .
C17 C 0.15613(14) 0.33011(13) 0.7058(3) 0.0319(5) Uani 1 1 d . . .
H17 H 0.1737 0.2937 0.8093 0.038 Uiso 1 1 calc R . .
C18 C 0.07190(15) 0.31986(14) 0.6076(3) 0.0349(5) Uani 1 1 d . . .
H18 H 0.0316 0.2760 0.6422 0.042 Uiso 1 1 calc R . .
C19 C 0.04631(15) 0.37365(15) 0.4586(3) 0.0396(5) Uani 1 1 d . . .
H19 H -0.0118 0.3669 0.3902 0.048 Uiso 1 1 calc R . .
C20 C 0.10520(14) 0.43748(14) 0.4086(3) 0.0337(5) Uani 1 1 d . . .
H20 H 0.0867 0.4746 0.3064 0.040 Uiso 1 1 calc R . .
N1 N 0.34905(11) 0.43747(10) 0.2756(2) 0.0268(4) Uani 1 1 d . . .
N2 N 0.44309(10) 0.60512(10) 0.31865(19) 0.0241(4) Uani 1 1 d . . .
O1 O 0.38236(9) 0.41989(9) 0.00332(17) 0.0343(4) Uani 1 1 d . . .
O2 O 0.42191(9) 0.61583(9) 0.60116(17) 0.0353(4) Uani 1 1 d . . .

loop_
_atom_site_aniso_label
_atom_site_aniso_U_11
_atom_site_aniso_U_22
_atom_site_aniso_U_33
_atom_site_aniso_U_23
_atom_site_aniso_U_13
_atom_site_aniso_U_12
C1 0.0242(11) 0.0330(11) 0.0265(10) -0.0061(9) 0.0032(8) 0.0039(9)
C2 0.0242(11) 0.0324(11) 0.0247(10) -0.0046(8) 0.0090(8) -0.0028(8)
C3 0.0247(11) 0.0265(10) 0.0253(10) 0.0006(8) 0.0030(8) 0.0021(8)
C4 0.0287(11) 0.0244(10) 0.0229(9) 0.0005(8) 0.0062(8) -0.0006(8)
C5 0.0371(13) 0.0248(11) 0.0406(12) -0.0060(9) 0.0096(10) -0.0033(9)
C6 0.0258(12) 0.0280(11) 0.0327(11) -0.0005(8) 0.0057(9) -0.0018(9)
C7 0.0346(13) 0.0385(12) 0.0230(10) 0.0007(8) 0.0085(9) -0.0026(9)
C8 0.0313(12) 0.0279(11) 0.0215(9) 0.0055(8) 0.0058(8) 0.0023(9)
C9 0.0392(13) 0.0269(11) 0.0250(10) 0.0007(8) 0.0016(9) -0.0018(9)
C10 0.0415(14) 0.0338(12) 0.0292(11) 0.0000(9) 0.0066(9) 0.0098(10)
C11 0.0309(13) 0.0424(12) 0.0303(11) 0.0055(10) 0.0069(9) 0.0074(10)
C12 0.0321(13) 0.0353(12) 0.0308(11) 0.0023(9) 0.0008(9) -0.0013(9)
C13 0.0364(13) 0.0286(11) 0.0239(10) -0.0013(8) 0.0042(9) 0.0021(9)
C14 0.0300(12) 0.0258(10) 0.0301(10) 0.0013(8) 0.0069(9) 0.0027(9)
C15 0.0300(12) 0.0240(10) 0.0265(10) -0.0015(8) 0.0109(8) 0.0017(8)
C16 0.0290(12) 0.0272(10) 0.0271(10) -0.0042(8) 0.0055(9) 0.0009(9)
C17 0.0410(14) 0.0269(11) 0.0303(11) 0.0002(8) 0.0134(10) 0.0014(9)
C18 0.0388(14) 0.0316(12) 0.0377(12) -0.0042(9) 0.0162(10) -0.0077(9)
C19 0.0303(13) 0.0497(14) 0.0386(12) -0.0055(10) 0.0055(10) -0.0096(11)
C20 0.0310(13) 0.0407(12) 0.0292(10) 0.0034(9) 0.0049(9) -0.0012(10)
N1 0.0277(9) 0.0239(9) 0.0295(9) -0.0051(7) 0.0070(7) -0.0022(7)
N2 0.0237(9) 0.0250(8) 0.0239(8) -0.0020(6) 0.0051(7) -0.0027(7)
O1 0.0330(9) 0.0388(8) 0.0317(8) -0.0113(6) 0.0077(6) 0.0013(6)
O2 0.0437(9) 0.0379(8) 0.0258(7) -0.0067(6) 0.0100(6) -0.0111(7)

loop_
_atom_type_symbol
_atom_type_description
_atom_type_scat_dispersion_real
_atom_type_scat_dispersion_imag
_atom_type_scat_source
C C 0.0033 0.0016 'International Tables Vol C Tables 4.2.6.8 and 6.1.1.4'
H H 0.0000 0.0000 'International Tables Vol C Tables 4.2.6.8 and 6.1.1.4'
N N 0.0061 0.0033 'International Tables Vol C Tables 4.2.6.8 and 6.1.1.4'
O O 0.0106 0.0060 'International Tables Vol C Tables 4.2.6.8 and 6.1.1.4'

loop_
_geom_angle_atom_site_label_1
_geom_angle_atom_site_label_2
_geom_angle_atom_site_label_3
_geom_angle
_geom_angle_site_symmetry_1
_geom_angle_site_symmetry_3
O1 C1 N1 122.16(18) . .
O1 C1 C2 118.35(17) . .
N1 C1 C2 119.47(16) . .
N2 C2 C1 114.41(15) . .
N2 C2 C7 112.14(15) . .
C1 C2 C7 109.91(15) . .
N2 C2 H2 106.6 . .
C1 C2 H2 106.6 . .
C7 C2 H2 106.6 . .
O2 C3 N2 122.91(18) . .
O2 C3 C4 117.99(17) . .
N2 C3 C4 119.09(16) . .
N1 C4 C3 114.33(16) . .
N1 C4 C14 113.55(15) . .
C3 C4 C14 109.10(15) . .
N1 C4 H4 106.4 . .
C3 C4 H4 106.4 . .
C14 C4 H4 106.4 . .
N1 C5 H5A 109.5 . .
N1 C5 H5B 109.5 . .
H5A C5 H5B 109.5 . .
N1 C5 H5C 109.5 . .
H5A C5 H5C 109.5 . .
H5B C5 H5C 109.5 . .
N2 C6 H6A 109.5 . .
N2 C6 H6B 109.5 . .
H6A C6 H6B 109.5 . .
N2 C6 H6C 109.5 . .
H6A C6 H6C 109.5 . .
H6B C6 H6C 109.5 . .
C8 C7 C2 114.37(16) . .
C8 C7 H7A 108.7 . .
C2 C7 H7A 108.7 . .
C8 C7 H7B 108.7 . .
C2 C7 H7B 108.7 . .
H7A C7 H7B 107.6 . .
C9 C8 C13 118.23(18) . .
C9 C8 C7 121.70(18) . .
C13 C8 C7 120.06(17) . .
C10 C9 C8 120.94(19) . .
C10 C9 H9 119.5 . .
C8 C9 H9 119.5 . .
C11 C10 C9 120.3(2) . .
C11 C10 H10 119.8 . .
C9 C10 H10 119.8 . .
C10 C11 C12 119.5(2) . .
C10 C11 H11 120.3 . .
C12 C11 H11 120.3 . .
C11 C12 C13 120.23(19) . .
C11 C12 H12 119.9 . .
C13 C12 H12 119.9 . .
C12 C13 C8 120.84(18) . .
C12 C13 H13 119.6 . .
C8 C13 H13 119.6 . .
C15 C14 C4 116.90(15) . .
C15 C14 H14A 108.1 . .
C4 C14 H14A 108.1 . .
C15 C14 H14B 108.1 . .
C4 C14 H14B 108.1 . .
H14A C14 H14B 107.3 . .
C20 C15 C16 118.19(18) . .
C20 C15 C14 120.29(17) . .
C16 C15 C14 121.36(18) . .
C17 C16 C15 120.58(19) . .
C17 C16 H16 119.7 . .
C15 C16 H16 119.7 . .
C18 C17 C16 120.35(19) . .
C18 C17 H17 119.8 . .
C16 C17 H17 119.8 . .
C17 C18 C19 119.60(19) . .
C17 C18 H18 120.2 . .
C19 C18 H18 120.2 . .
C18 C19 C20 120.1(2) . .
C18 C19 H19 120.0 . .
C20 C19 H19 120.0 . .
C15 C20 C19 121.20(19) . .
C15 C20 H20 119.4 . .
C19 C20 H20 119.4 . .
C1 N1 C5 117.76(16) . .
C1 N1 C4 124.30(16) . .
C5 N1 C4 117.88(16) . .
C3 N2 C2 124.51(16) . .
C3 N2 C6 120.07(15) . .
C2 N2 C6 115.39(15) . .

loop_
_geom_bond_atom_site_label_1
_geom_bond_atom_site_label_2
_geom_bond_distance
_geom_bond_site_symmetry_2
C1 O1 1.237(2) .
C1 N1 1.337(3) .
C1 C2 1.506(3) .
C2 N2 1.458(2) .
C2 C7 1.550(3) .
C2 H2 1.0000 .
C3 O2 1.232(2) .
C3 N2 1.337(2) .
C3 C4 1.518(3) .
C4 N1 1.464(2) .
C4 C14 1.542(3) .
C4 H4 1.0000 .
C5 N1 1.456(2) .
C5 H5A 0.9800 .
C5 H5B 0.9800 .
C5 H5C 0.9800 .
C6 N2 1.464(2) .
C6 H6A 0.9800 .
C6 H6B 0.9800 .
C6 H6C 0.9800 .
C7 C8 1.506(3) .
C7 H7A 0.9900 .
C7 H7B 0.9900 .
C8 C9 1.386(3) .
C8 C13 1.393(3) .
C9 C10 1.383(3) .
C9 H9 0.9500 .
C10 C11 1.380(3) .
C10 H10 0.9500 .
C11 C12 1.381(3) .
C11 H11 0.9500 .
C12 C13 1.383(3) .
C12 H12 0.9500 .
C13 H13 0.9500 .
C14 C15 1.512(3) .
C14 H14A 0.9900 .
C14 H14B 0.9900 .
C15 C20 1.381(3) .
C15 C16 1.394(3) .
C16 C17 1.387(3) .
C16 H16 0.9500 .
C17 C18 1.375(3) .
C17 H17 0.9500 .
C18 C19 1.379(3) .
C18 H18 0.9500 .
C19 C20 1.384(3) .
C19 H19 0.9500 .
C20 H20 0.9500 .
